data_7022926
loop_
_publ_author_name
'Gusev, Alexey N.'
'Hasegawa, Miki'
'Nishchymenko, Galyna A.'
'Shul'gin, Victor F.'
'Meshkova, Svetlana B.'
'Doga, Pavel'
'Linert, Wolfgang'

_publ_section_title
;
 Ln(III) complexes of a bis(5-(pyridine-2-yl)-1,2,4-triazol-3-yl)methane
 ligand: synthesis, structure and fluorescent properties.
;
_journal_issue 19
_journal_name_full 'Dalton transactions (Cambridge, England : 2003)'
_journal_page_first 6936
_journal_page_last 6943
_journal_paper_doi 10.1039/c3dt50297j
_journal_volume 42
_journal_year 2013
_chemical_formula_sum 'C30 H28 N16 Nd O7'
_chemical_formula_weight 868.92
_chemical_name_common
;
Aqua(1,1-Bis(5-(pyridine-2-yl)-1,2,4-triazole-3-
yl)methanote(1-)) (1,1-Bis(5-(pyridine-2-yl)-1,2,4-triazole-3-
yl)methanote(2-))neodimium(iii)
;
_chemical_name_systematic
;
?
;
_space_group_IT_number 15
_symmetry_cell_setting monoclinic
_symmetry_space_group_name_Hall '-C 2yc'
_symmetry_space_group_name_H-M 'C 1 2/c 1'
_atom_sites_solution_hydrogens geom
_atom_sites_solution_primary direct
_atom_sites_solution_secondary difmap
_audit_creation_method SHELXL-97
_cell_angle_alpha 90.00
_cell_angle_beta 93.9660(10)
_cell_angle_gamma 90.00
_cell_formula_units_Z 8
_cell_length_a 11.5441(3)
_cell_length_b 23.7400(6)
_cell_length_c 27.0161(6)
_cell_measurement_reflns_used 9944
_cell_measurement_temperature 173(1)
_cell_measurement_theta_max 30.33
_cell_measurement_theta_min 2.15
_cell_volume 7386.2(3)
_computing_cell_refinement 'Bruker SMART'
_computing_data_collection 'Bruker SMART'
_computing_data_reduction 'Bruker SAINT'
_computing_molecular_graphics 'Bruker SHELXTL'
_computing_publication_material 'Bruker SHELXTL'
_computing_structure_refinement 'SHELXL-97 (Sheldrick, 1997)'
_computing_structure_solution 'SHELXS-97 (Sheldrick, 1990)'
_diffrn_ambient_temperature 173(1)
_diffrn_measured_fraction_theta_full 0.994
_diffrn_measured_fraction_theta_max 0.994
_diffrn_measurement_device_type 'CCD area detector'
_diffrn_measurement_method 'phi and omega scans'
_diffrn_radiation_monochromator graphite
_diffrn_radiation_source 'fine-focus sealed tube'
_diffrn_radiation_type MoK\a
_diffrn_radiation_wavelength 0.71073
_diffrn_reflns_av_R_equivalents 0.0286
_diffrn_reflns_av_sigmaI/netI 0.0340
_diffrn_reflns_limit_h_max 15
_diffrn_reflns_limit_h_min -15
_diffrn_reflns_limit_k_max 32
_diffrn_reflns_limit_k_min -28
_diffrn_reflns_limit_l_max 36
_diffrn_reflns_limit_l_min -35
_diffrn_reflns_number 31724
_diffrn_reflns_theta_full 29.00
_diffrn_reflns_theta_max 29.00
_diffrn_reflns_theta_min 1.72
_exptl_absorpt_coefficient_mu 1.473
_exptl_absorpt_correction_T_max 0.8203
_exptl_absorpt_correction_T_min 0.5262
_exptl_absorpt_correction_type numerical
_exptl_absorpt_process_details SADABS
_exptl_crystal_colour colourless
_exptl_crystal_density_diffrn 1.563
_exptl_crystal_density_method 'not measured'
_exptl_crystal_description block
_exptl_crystal_F_000 3488
_exptl_crystal_size_max 0.50
_exptl_crystal_size_mid 0.43
_exptl_crystal_size_min 0.14
_refine_diff_density_max 1.425
_refine_diff_density_min -0.796
_refine_diff_density_rms 0.104
_refine_ls_extinction_method none
_refine_ls_goodness_of_fit_ref 1.016
_refine_ls_hydrogen_treatment mixed
_refine_ls_matrix_type full
_refine_ls_number_parameters 526
_refine_ls_number_reflns 9766
_refine_ls_number_restraints 0
_refine_ls_restrained_S_all 1.016
_refine_ls_R_factor_all 0.0569
_refine_ls_R_factor_gt 0.0434
_refine_ls_shift/su_max 0.022
_refine_ls_shift/su_mean 0.001
_refine_ls_structure_factor_coef Fsqd
_refine_ls_weighting_details 'calc w=1/[\s^2^(Fo^2^)+(0.0850P)^2^+30.4167P] where P=(Fo^2^+2Fc^2^)/3'
_refine_ls_weighting_scheme calc
_refine_ls_wR_factor_gt 0.1296
_refine_ls_wR_factor_ref 0.1374
_reflns_number_gt 8235
_reflns_number_total 9766
_reflns_threshold_expression >2sigma(I)
_cod_data_source_file c3dt50297j.txt
_cod_data_source_block shul42
_cod_depositor_comments
;
The following automatic conversions were performed:

'_symmetry_cell_setting' value 'Monoclinic' changed to 'monoclinic'
according to /home/saulius/struct/CIF-dictionaries/cif_core.dic
dictionary named 'cif_core.dic' version 2.4.2 from
2011-04-26.

'_exptl_absorpt_correction_type' value 'Numerical'
changed to 'numerical' according to
/home/saulius/struct/CIF-dictionaries/cif_core.dic dictionary named
'cif_core.dic' version 2.4.2 from 2011-04-26.

Automatic conversion script
Id: cif_fix_values 1891 2012-01-12 08:04:46Z andrius 
;
_cod_original_sg_symbol_H-M C2/c
_cod_database_code 7022926

loop_
_symmetry_equiv_pos_as_xyz
'x, y, z'
'-x, y, -z+1/2'
'x+1/2, y+1/2, z'
'-x+1/2, y+1/2, -z+1/2'
'-x, -y, -z'
'x, -y, z-1/2'
'-x+1/2, -y+1/2, -z'
'x+1/2, -y+1/2, z-1/2'

loop_
_atom_site_label
_atom_site_type_symbol
_atom_site_fract_x
_atom_site_fract_y
_atom_site_fract_z
_atom_site_U_iso_or_equiv
_atom_site_adp_type
_atom_site_occupancy
_atom_site_symmetry_multiplicity
_atom_site_calc_flag
_atom_site_refinement_flags
Nd1 Nd 0.164797(16) 0.119727(8) 0.095279(7) 0.02029(8) Uani 1 1 d .
N1 N 0.3722(3) 0.13146(14) 0.14627(12) 0.0255(7) Uani 1 1 d .
N2 N 0.2932(3) 0.03368(14) 0.10000(12) 0.0262(7) Uani 1 1 d .
N3 N 0.4273(3) -0.01856(16) 0.14211(14) 0.0335(8) Uani 1 1 d .
N4 N 0.3578(3) -0.05388(15) 0.11282(14) 0.0322(8) Uani 1 1 d .
N5 N 0.0488(3) 0.03270(13) 0.07345(12) 0.0231(6) Uani 1 1 d .
N6 N -0.0254(3) -0.05017(15) 0.04968(13) 0.0314(7) Uani 1 1 d .
N7 N -0.1163(3) -0.01519(15) 0.05938(14) 0.0335(8) Uani 1 1 d .
N8 N -0.0689(3) 0.12852(13) 0.10110(12) 0.0231(6) Uani 1 1 d .
N9 N 0.1417(3) 0.06903(14) 0.18542(12) 0.0247(6) Uani 1 1 d .
N10 N 0.1285(3) 0.18356(13) 0.17000(11) 0.0221(6) Uani 1 1 d .
N11 N 0.1395(4) 0.19995(17) 0.25245(14) 0.0431(10) Uani 1 1 d .
N12 N 0.1331(4) 0.24911(16) 0.22622(13) 0.0399(9) Uani 1 1 d .
N13 N 0.2255(3) 0.22116(13) 0.08013(11) 0.0217(6) Uani 1 1 d .
N14 N 0.2838(3) 0.31035(14) 0.08859(13) 0.0295(7) Uani 1 1 d .
N15 N 0.3549(3) 0.28433(15) 0.05636(13) 0.0294(7) Uani 1 1 d .
N16 N 0.3274(3) 0.13505(15) 0.02961(12) 0.0266(7) Uani 1 1 d .
O1 O 0.0700(2) 0.13846(13) 0.01291(10) 0.0254(6) Uani 1 1 d .
H1 H 0.061(5) 0.113(2) -0.005(2) 0.038(16) Uiso 1 1 d .
H2 H 0.094(5) 0.167(3) -0.006(2) 0.044(15) Uiso 1 1 d .
O2 O 0.5871(5) 0.3103(3) 0.1190(3) 0.119(3) Uani 1 1 d .
O3 O 0.2925(4) 0.41391(18) 0.13396(16) 0.0540(11) Uani 1 1 d .
H3 H 0.294(6) 0.379(3) 0.116(3) 0.058(19) Uiso 1 1 d .
H4 H 0.311(5) 0.436(3) 0.113(2) 0.041(15) Uiso 1 1 d .
O4 O 0.1761(4) 0.33245(17) 0.36665(15) 0.0566(10) Uani 1 1 d .
O5 O 0.1104(4) 0.42413(19) 0.19507(15) 0.0568(11) Uani 1 1 d .
H5 H 0.051(6) 0.443(3) 0.174(3) 0.08(2) Uiso 1 1 d .
H6 H 0.158(6) 0.426(3) 0.175(3) 0.06(2) Uiso 1 1 d .
O6A O 0.0954(9) 0.3519(4) 0.2683(3) 0.048(3) Uani 0.452(13) 1 d P
O6B O 0.1896(8) 0.3494(3) 0.2663(2) 0.048(3) Uani 0.548(13) 1 d P
O7A O 0.439(4) 0.3420(16) 0.2040(11) 0.174(14) Uiso 0.43(4) 1 d P
O7B O 0.4995(15) 0.3702(10) 0.1916(11) 0.165(13) Uani 0.57(4) 1 d P
C1 C 0.4172(4) 0.18053(19) 0.16370(16) 0.0312(9) Uani 1 1 d .
H1A H 0.3754 0.2135 0.1571 0.037 Uiso 1 1 calc R
C2 C 0.5226(4) 0.1841(2) 0.19097(19) 0.0413(11) Uani 1 1 d .
H2A H 0.5521 0.2189 0.2015 0.050 Uiso 1 1 calc R
C3 C 0.5829(4) 0.1357(3) 0.2023(2) 0.0486(13) Uani 1 1 d .
H3A H 0.6531 0.1371 0.2213 0.058 Uiso 1 1 calc R
C4 C 0.5387(4) 0.0845(2) 0.18512(19) 0.0407(11) Uani 1 1 d .
H4A H 0.5779 0.0511 0.1928 0.049 Uiso 1 1 calc R
C5 C 0.4341(3) 0.08431(19) 0.15605(15) 0.0289(8) Uani 1 1 d .
C6 C 0.3863(3) 0.03293(18) 0.13355(15) 0.0271(8) Uani 1 1 d .
C7 C 0.2796(3) -0.02115(17) 0.08874(15) 0.0270(8) Uani 1 1 d .
C8 C 0.1888(4) -0.04319(16) 0.05186(15) 0.0281(8) Uani 1 1 d .
H8A H 0.1864 -0.0839 0.0545 0.034 Uiso 1 1 calc R
H8B H 0.2102 -0.0339 0.0188 0.034 Uiso 1 1 calc R
C9 C 0.0698(4) -0.02007(16) 0.05873(14) 0.0252(8) Uani 1 1 d .
C10 C -0.0684(3) 0.03331(16) 0.07337(13) 0.0236(7) Uani 1 1 d .
C11 C -0.1329(3) 0.08341(17) 0.08526(13) 0.0254(8) Uani 1 1 d .
C12 C -0.2543(4) 0.0859(2) 0.07976(16) 0.0345(9) Uani 1 1 d .
H12 H -0.2967 0.0540 0.0699 0.041 Uiso 1 1 calc R
C13 C -0.3092(4) 0.1341(2) 0.0887(2) 0.0416(11) Uani 1 1 d .
H13 H -0.3898 0.1360 0.0842 0.050 Uiso 1 1 calc R
C14 C -0.2449(4) 0.1816(2) 0.10477(18) 0.0382(10) Uani 1 1 d .
H14 H -0.2811 0.2156 0.1113 0.046 Uiso 1 1 calc R
C15 C -0.1257(4) 0.17597(18) 0.11056(16) 0.0306(8) Uani 1 1 d .
H15 H -0.0823 0.2070 0.1217 0.037 Uiso 1 1 calc R
C16 C 0.1447(4) 0.01314(18) 0.19220(16) 0.0311(9) Uani 1 1 d .
H16 H 0.1440 -0.0098 0.1643 0.037 Uiso 1 1 calc R
C17 C 0.1488(4) -0.0125(2) 0.23854(17) 0.0372(10) Uani 1 1 d .
H17 H 0.1522 -0.0515 0.2415 0.045 Uiso 1 1 calc R
C18 C 0.1478(4) 0.0212(2) 0.28001(17) 0.0388(10) Uani 1 1 d .
H18 H 0.1507 0.0054 0.3116 0.047 Uiso 1 1 calc R
C19 C 0.1423(4) 0.0791(2) 0.27383(16) 0.0348(9) Uani 1 1 d .
H19 H 0.1406 0.1028 0.3011 0.042 Uiso 1 1 calc R
C20 C 0.1396(3) 0.10094(17) 0.22618(14) 0.0247(7) Uani 1 1 d .
C21 C 0.1354(3) 0.16174(17) 0.21687(14) 0.0253(8) Uani 1 1 d .
C22 C 0.1267(3) 0.23894(17) 0.17764(14) 0.0255(8) Uani 1 1 d .
C23 C 0.1216(4) 0.28286(15) 0.13850(14) 0.0251(8) Uani 1 1 d .
H23A H 0.1361 0.3195 0.1536 0.030 Uiso 1 1 calc R
H23B H 0.0446 0.2834 0.1217 0.030 Uiso 1 1 calc R
C24 C 0.2099(3) 0.27149(16) 0.10168(13) 0.0230(7) Uani 1 1 d .
C25 C 0.3183(3) 0.23157(16) 0.05296(13) 0.0232(7) Uani 1 1 d .
C26 C 0.3722(3) 0.18696(18) 0.02508(14) 0.0252(8) Uani 1 1 d .
C27 C 0.4653(4) 0.1975(2) -0.00398(15) 0.0315(9) Uani 1 1 d .
H27 H 0.4965 0.2335 -0.0056 0.038 Uiso 1 1 calc R
C28 C 0.5102(4) 0.1539(2) -0.03003(17) 0.0392(11) Uani 1 1 d .
H28 H 0.5729 0.1599 -0.0492 0.047 Uiso 1 1 calc R
C29 C 0.4607(4) 0.1010(2) -0.02740(18) 0.0395(10) Uani 1 1 d .
H29 H 0.4875 0.0711 -0.0457 0.047 Uiso 1 1 calc R
C30 C 0.3703(4) 0.0937(2) 0.00315(17) 0.0361(10) Uani 1 1 d .
H30 H 0.3379 0.0580 0.0053 0.043 Uiso 1 1 calc R

loop_
_atom_site_aniso_label
_atom_site_aniso_U_11
_atom_site_aniso_U_22
_atom_site_aniso_U_33
_atom_site_aniso_U_23
_atom_site_aniso_U_13
_atom_site_aniso_U_12
Nd1 0.02606(12) 0.01817(11) 0.01665(11) -0.00076(7) 0.00143(7) -0.00443(7)
N1 0.0279(16) 0.0254(17) 0.0229(16) 0.0013(13) 0.0007(12) -0.0060(13)
N2 0.0300(16) 0.0263(17) 0.0219(15) -0.0005(13) -0.0009(12) -0.0012(13)
N3 0.0334(18) 0.034(2) 0.0323(19) -0.0023(15) -0.0013(14) 0.0034(15)
N4 0.0370(18) 0.0262(18) 0.0332(19) -0.0010(15) 0.0010(15) 0.0074(14)
N5 0.0310(16) 0.0148(14) 0.0230(15) -0.0016(12) -0.0009(12) -0.0056(12)
N6 0.0415(19) 0.0230(17) 0.0293(18) -0.0046(14) -0.0013(14) -0.0078(14)
N7 0.0348(18) 0.0271(18) 0.038(2) -0.0073(15) -0.0005(15) -0.0096(15)
N8 0.0320(16) 0.0178(15) 0.0195(15) 0.0009(11) 0.0014(12) -0.0014(12)
N9 0.0305(16) 0.0235(16) 0.0202(15) 0.0033(12) 0.0028(12) -0.0030(13)
N10 0.0289(15) 0.0204(15) 0.0169(14) 0.0010(12) 0.0015(11) -0.0037(12)
N11 0.082(3) 0.029(2) 0.0184(17) 0.0004(15) 0.0035(18) -0.012(2)
N12 0.077(3) 0.0250(18) 0.0181(16) -0.0031(14) 0.0034(17) -0.0122(18)
N13 0.0288(15) 0.0181(15) 0.0185(14) -0.0004(11) 0.0028(11) -0.0061(12)
N14 0.0442(19) 0.0193(16) 0.0253(17) 0.0006(13) 0.0047(14) -0.0082(14)
N15 0.0378(18) 0.0238(17) 0.0269(17) -0.0013(13) 0.0051(14) -0.0110(14)
N16 0.0366(17) 0.0245(16) 0.0193(15) -0.0009(13) 0.0061(13) -0.0020(14)
O1 0.0371(15) 0.0200(13) 0.0191(13) -0.0002(12) 0.0021(11) -0.0086(12)
O2 0.073(4) 0.114(5) 0.166(7) -0.033(5) -0.028(4) 0.002(4)
O3 0.085(3) 0.036(2) 0.045(2) -0.0118(18) 0.028(2) -0.0145(19)
O4 0.082(3) 0.039(2) 0.049(2) -0.0025(18) 0.002(2) 0.002(2)
O5 0.064(3) 0.066(3) 0.041(2) 0.016(2) 0.0062(19) 0.030(2)
O6A 0.058(7) 0.054(6) 0.034(4) -0.014(4) 0.004(4) 0.004(4)
O6B 0.072(6) 0.034(4) 0.036(4) -0.009(3) -0.010(3) 0.002(3)
O7B 0.079(10) 0.147(16) 0.26(2) -0.129(16) -0.038(12) 0.007(9)
C1 0.036(2) 0.030(2) 0.027(2) -0.0022(17) -0.0009(16) -0.0055(17)
C2 0.035(2) 0.045(3) 0.043(3) -0.014(2) -0.0018(19) -0.011(2)
C3 0.031(2) 0.058(3) 0.054(3) -0.012(3) -0.012(2) -0.002(2)
C4 0.031(2) 0.046(3) 0.044(3) -0.009(2) -0.0061(19) 0.0032(19)
C5 0.0259(18) 0.036(2) 0.0244(19) -0.0017(16) 0.0000(14) 0.0003(16)
C6 0.0240(17) 0.033(2) 0.0245(19) -0.0013(16) 0.0028(14) 0.0033(15)
C7 0.0313(19) 0.028(2) 0.0222(18) -0.0017(15) 0.0036(14) 0.0008(15)
C8 0.043(2) 0.0159(17) 0.0250(19) -0.0045(15) -0.0028(16) 0.0008(15)
C9 0.040(2) 0.0183(17) 0.0174(17) 0.0007(14) 0.0001(14) -0.0041(15)
C10 0.0302(18) 0.0240(18) 0.0164(16) 0.0035(14) -0.0001(13) -0.0057(14)
C11 0.0325(19) 0.028(2) 0.0152(16) 0.0002(14) -0.0001(14) -0.0059(15)
C12 0.031(2) 0.041(3) 0.031(2) -0.0047(19) -0.0022(16) -0.0052(18)
C13 0.028(2) 0.051(3) 0.046(3) -0.011(2) 0.0020(19) 0.007(2)
C14 0.037(2) 0.039(3) 0.039(2) 0.000(2) 0.0025(18) 0.0084(19)
C15 0.035(2) 0.024(2) 0.033(2) -0.0010(16) 0.0024(16) -0.0008(16)
C16 0.040(2) 0.025(2) 0.029(2) 0.0011(16) 0.0058(17) -0.0039(17)
C17 0.043(2) 0.034(2) 0.035(2) 0.0123(19) 0.0047(19) -0.0023(19)
C18 0.044(2) 0.044(3) 0.028(2) 0.014(2) 0.0014(18) -0.007(2)
C19 0.043(2) 0.041(3) 0.0201(19) 0.0044(17) 0.0028(16) -0.0081(19)
C20 0.0299(18) 0.0244(18) 0.0200(17) 0.0036(15) 0.0025(14) -0.0064(15)
C21 0.0340(19) 0.0255(19) 0.0162(16) 0.0006(14) 0.0002(14) -0.0084(15)
C22 0.0341(19) 0.0235(19) 0.0192(17) -0.0017(14) 0.0048(14) -0.0054(15)
C23 0.040(2) 0.0144(16) 0.0212(17) -0.0016(14) 0.0056(15) -0.0042(15)
C24 0.0344(19) 0.0178(17) 0.0166(16) 0.0005(13) -0.0010(14) -0.0048(14)
C25 0.0288(18) 0.0248(19) 0.0158(16) 0.0023(14) -0.0001(13) -0.0082(14)
C26 0.0271(18) 0.032(2) 0.0163(16) 0.0013(15) 0.0015(13) -0.0045(15)
C27 0.0304(19) 0.040(2) 0.0243(19) 0.0042(17) 0.0037(15) -0.0046(17)
C28 0.033(2) 0.055(3) 0.031(2) 0.006(2) 0.0114(17) 0.001(2)
C29 0.044(3) 0.042(3) 0.033(2) -0.005(2) 0.0113(19) 0.007(2)
C30 0.047(2) 0.029(2) 0.033(2) -0.0052(18) 0.0099(19) -0.0002(19)

loop_
_atom_type_symbol
_atom_type_description
_atom_type_scat_dispersion_real
_atom_type_scat_dispersion_imag
_atom_type_scat_source
C C 0.0033 0.0016 'International Tables Vol C Tables 4.2.6.8 and 6.1.1.4'
H H 0.0000 0.0000 'International Tables Vol C Tables 4.2.6.8 and 6.1.1.4'
N N 0.0061 0.0033 'International Tables Vol C Tables 4.2.6.8 and 6.1.1.4'
O O 0.0106 0.0060 'International Tables Vol C Tables 4.2.6.8 and 6.1.1.4'
Nd Nd -0.1943 3.0179 'International Tables Vol C Tables 4.2.6.8 and 6.1.1.4'

loop_
_geom_angle_atom_site_label_1
_geom_angle_atom_site_label_2
_geom_angle_atom_site_label_3
_geom_angle
O1 Nd1 N5 74.85(10)
O1 Nd1 N2 114.63(10)
N5 Nd1 N2 69.35(11)
O1 Nd1 N13 78.06(10)
N5 Nd1 N13 152.62(10)
N2 Nd1 N13 127.32(10)
O1 Nd1 N10 121.13(10)
N5 Nd1 N10 123.64(10)
N2 Nd1 N10 124.23(10)
N13 Nd1 N10 68.43(10)
O1 Nd1 N1 140.42(10)
N5 Nd1 N1 130.27(10)
N2 Nd1 N1 63.85(10)
N13 Nd1 N1 74.92(10)
N10 Nd1 N1 74.10(10)
O1 Nd1 N16 70.45(10)
N5 Nd1 N16 109.94(10)
N2 Nd1 N16 73.08(11)
N13 Nd1 N16 63.58(10)
N10 Nd1 N16 126.42(10)
N1 Nd1 N16 71.80(10)
O1 Nd1 N8 69.92(10)
N5 Nd1 N8 64.00(10)
N2 Nd1 N8 129.84(10)
N13 Nd1 N8 102.79(9)
N10 Nd1 N8 72.22(10)
N1 Nd1 N8 144.34(10)
N16 Nd1 N8 140.01(10)
O1 Nd1 N9 145.08(9)
N5 Nd1 N9 76.39(10)
N2 Nd1 N9 72.11(10)
N13 Nd1 N9 126.95(10)
N10 Nd1 N9 62.15(10)
N1 Nd1 N9 74.28(10)
N16 Nd1 N9 139.26(10)
N8 Nd1 N9 79.92(10)
C5 N1 C1 117.7(4)
C5 N1 Nd1 117.1(3)
C1 N1 Nd1 125.2(3)
C7 N2 C6 102.3(3)
C7 N2 Nd1 135.6(3)
C6 N2 Nd1 118.7(3)
C6 N3 N4 106.0(3)
C7 N4 N3 106.0(3)
C9 N5 C10 102.2(3)
C9 N5 Nd1 137.2(3)
C10 N5 Nd1 120.6(2)
C9 N6 N7 105.9(3)
C10 N7 N6 105.7(3)
C15 N8 C11 117.6(4)
C15 N8 Nd1 125.2(3)
C11 N8 Nd1 116.3(2)
C20 N9 C16 116.7(3)
C20 N9 Nd1 119.3(2)
C16 N9 Nd1 123.5(3)
C22 N10 C21 103.4(3)
C22 N10 Nd1 134.9(2)
C21 N10 Nd1 120.0(3)
C21 N11 N12 102.2(3)
C22 N12 N11 110.7(4)
C24 N13 C25 101.9(3)
C24 N13 Nd1 136.2(2)
C25 N13 Nd1 119.5(2)
C24 N14 N15 106.2(3)
C25 N15 N14 105.4(3)
C30 N16 C26 117.9(4)
C30 N16 Nd1 123.8(3)
C26 N16 Nd1 118.2(3)
Nd1 O1 H1 118(4)
Nd1 O1 H2 121(3)
H1 O1 H2 105(5)
H3 O3 H4 100(6)
H5 O5 H6 94(6)
N1 C1 C2 122.9(4)
N1 C1 H1A 118.5
C2 C1 H1A 118.5
C3 C2 C1 119.0(4)
C3 C2 H2A 120.5
C1 C2 H2A 120.5
C2 C3 C4 119.5(4)
C2 C3 H3A 120.2
C4 C3 H3A 120.2
C3 C4 C5 118.4(5)
C3 C4 H4A 120.8
C5 C4 H4A 120.8
N1 C5 C4 122.4(4)
N1 C5 C6 115.8(3)
C4 C5 C6 121.8(4)
N3 C6 N2 112.7(4)
N3 C6 C5 125.5(4)
N2 C6 C5 121.9(4)
N4 C7 N2 113.1(4)
N4 C7 C8 123.1(4)
N2 C7 C8 123.9(4)
C7 C8 C9 113.3(3)
C7 C8 H8A 108.9
C9 C8 H8A 108.9
C7 C8 H8B 108.9
C9 C8 H8B 108.9
H8A C8 H8B 107.7
N6 C9 N5 113.2(4)
N6 C9 C8 122.4(3)
N5 C9 C8 124.3(3)
N7 C10 N5 112.9(4)
N7 C10 C11 124.5(4)
N5 C10 C11 122.5(3)
N8 C11 C12 121.4(4)
N8 C11 C10 116.2(3)
C12 C11 C10 122.4(4)
C13 C12 C11 120.0(4)
C13 C12 H12 120.0
C11 C12 H12 120.0
C12 C13 C14 119.7(4)
C12 C13 H13 120.1
C14 C13 H13 120.1
C15 C14 C13 117.3(4)
C15 C14 H14 121.4
C13 C14 H14 121.4
N8 C15 C14 123.9(4)
N8 C15 H15 118.0
C14 C15 H15 118.0
N9 C16 C17 123.8(4)
N9 C16 H16 118.1
C17 C16 H16 118.1
C18 C17 C16 118.5(4)
C18 C17 H17 120.8
C16 C17 H17 120.8
C17 C18 C19 118.8(4)
C17 C18 H18 120.6
C19 C18 H18 120.6
C18 C19 C20 118.8(4)
C18 C19 H19 120.6
C20 C19 H19 120.6
N9 C20 C19 123.5(4)
N9 C20 C21 114.7(3)
C19 C20 C21 121.8(4)
N11 C21 N10 114.3(4)
N11 C21 C20 123.6(4)
N10 C21 C20 122.1(3)
N10 C22 N12 109.4(3)
N10 C22 C23 125.7(3)
N12 C22 C23 124.9(4)
C22 C23 C24 110.6(3)
C22 C23 H23A 109.5
C24 C23 H23A 109.5
C22 C23 H23B 109.5
C24 C23 H23B 109.5
H23A C23 H23B 108.1
N14 C24 N13 113.3(3)
N14 C24 C23 122.3(3)
N13 C24 C23 124.4(3)
N15 C25 N13 113.2(4)
N15 C25 C26 125.1(3)
N13 C25 C26 121.6(3)
N16 C26 C27 122.1(4)
N16 C26 C25 115.9(3)
C27 C26 C25 122.1(4)
C28 C27 C26 119.0(4)
C28 C27 H27 120.5
C26 C27 H27 120.5
C27 C28 C29 119.1(4)
C27 C28 H28 120.5
C29 C28 H28 120.5
C28 C29 C30 118.4(4)
C28 C29 H29 120.8
C30 C29 H29 120.8
N16 C30 C29 123.4(4)
N16 C30 H30 118.3
C29 C30 H30 118.3

loop_
_geom_bond_atom_site_label_1
_geom_bond_atom_site_label_2
_geom_bond_distance
Nd1 O1 2.451(3)
Nd1 N5 2.510(3)
Nd1 N2 2.522(3)
Nd1 N13 2.549(3)
Nd1 N10 2.582(3)
Nd1 N1 2.693(3)
Nd1 N16 2.695(3)
Nd1 N8 2.722(3)
Nd1 N9 2.746(3)
N1 C5 1.344(5)
N1 C1 1.347(5)
N2 C7 1.343(5)
N2 C6 1.357(5)
N3 C6 1.325(6)
N3 N4 1.373(5)
N4 C7 1.327(5)
N5 C9 1.342(5)
N5 C10 1.353(5)
N6 C9 1.320(5)
N6 N7 1.377(5)
N7 C10 1.321(5)
N8 C15 1.337(5)
N8 C11 1.353(5)
N9 C20 1.338(5)
N9 C16 1.339(5)
N10 C22 1.331(5)
N10 C21 1.365(5)
N11 C21 1.320(5)
N11 N12 1.365(5)
N12 C22 1.331(5)
N13 C24 1.347(5)
N13 C25 1.362(5)
N14 C24 1.322(5)
N14 N15 1.383(5)
N15 C25 1.323(5)
N16 C30 1.330(6)
N16 C26 1.345(5)
O1 H1 0.78(6)
O1 H2 0.91(6)
O3 H3 0.96(7)
O3 H4 0.81(6)
O5 H5 0.97(8)
O5 H6 0.81(7)
O6A O6B 1.093(10)
O7A O7B 1.04(3)
C1 C2 1.381(6)
C1 H1A 0.9300
C2 C3 1.367(8)
C2 H2A 0.9300
C3 C4 1.386(7)
C3 H3A 0.9300
C4 C5 1.394(6)
C4 H4A 0.9300
C5 C6 1.454(6)
C7 C8 1.490(5)
C8 C9 1.502(6)
C8 H8A 0.9700
C8 H8B 0.9700
C10 C11 1.451(6)
C11 C12 1.400(6)
C12 C13 1.338(7)
C12 H12 0.9300
C13 C14 1.404(7)
C13 H13 0.9300
C14 C15 1.381(6)
C14 H14 0.9300
C15 H15 0.9300
C16 C17 1.390(6)
C16 H16 0.9300
C17 C18 1.377(7)
C17 H17 0.9300
C18 C19 1.385(7)
C18 H18 0.9300
C19 C20 1.386(5)
C19 H19 0.9300
C20 C21 1.465(6)
C22 C23 1.483(5)
C23 C24 1.498(5)
C23 H23A 0.9700
C23 H23B 0.9700
C25 C26 1.463(6)
C26 C27 1.397(5)
C27 C28 1.372(7)
C27 H27 0.9300
C28 C29 1.384(7)
C28 H28 0.9300
C29 C30 1.386(6)
C29 H29 0.9300
C30 H30 0.9300

loop_
_geom_torsion_atom_site_label_1
_geom_torsion_atom_site_label_2
_geom_torsion_atom_site_label_3
_geom_torsion_atom_site_label_4
_geom_torsion
O1 Nd1 N1 C5 -108.0(3)
N5 Nd1 N1 C5 11.1(3)
N2 Nd1 N1 C5 -10.3(3)
N13 Nd1 N1 C5 -156.6(3)
N10 Nd1 N1 C5 132.0(3)
N16 Nd1 N1 C5 -90.0(3)
N8 Nd1 N1 C5 112.4(3)
N9 Nd1 N1 C5 67.1(3)
O1 Nd1 N1 C1 73.7(4)
N5 Nd1 N1 C1 -167.1(3)
N2 Nd1 N1 C1 171.4(4)
N13 Nd1 N1 C1 25.1(3)
N10 Nd1 N1 C1 -46.2(3)
N16 Nd1 N1 C1 91.8(3)
N8 Nd1 N1 C1 -65.9(4)
N9 Nd1 N1 C1 -111.1(3)
O1 Nd1 N2 C7 -54.9(4)
N5 Nd1 N2 C7 6.4(4)
N13 Nd1 N2 C7 -148.6(3)
N10 Nd1 N2 C7 123.7(4)
N1 Nd1 N2 C7 169.1(4)
N16 Nd1 N2 C7 -113.3(4)
N8 Nd1 N2 C7 28.8(4)
N9 Nd1 N2 C7 88.2(4)
O1 Nd1 N2 C6 150.1(3)
N5 Nd1 N2 C6 -148.5(3)
N13 Nd1 N2 C6 56.5(3)
N10 Nd1 N2 C6 -31.2(3)
N1 Nd1 N2 C6 14.1(3)
N16 Nd1 N2 C6 91.7(3)
N8 Nd1 N2 C6 -126.2(3)
N9 Nd1 N2 C6 -66.7(3)
C6 N3 N4 C7 -0.1(4)
O1 Nd1 N5 C9 105.1(4)
N2 Nd1 N5 C9 -19.2(4)
N13 Nd1 N5 C9 113.7(4)
N10 Nd1 N5 C9 -137.3(3)
N1 Nd1 N5 C9 -39.7(4)
N16 Nd1 N5 C9 42.9(4)
N8 Nd1 N5 C9 179.8(4)
N9 Nd1 N5 C9 -94.9(4)
O1 Nd1 N5 C10 -72.2(3)
N2 Nd1 N5 C10 163.5(3)
N13 Nd1 N5 C10 -63.5(4)
N10 Nd1 N5 C10 45.4(3)
N1 Nd1 N5 C10 143.0(3)
N16 Nd1 N5 C10 -134.4(3)
N8 Nd1 N5 C10 2.5(3)
N9 Nd1 N5 C10 87.8(3)
C9 N6 N7 C10 0.2(4)
O1 Nd1 N8 C15 -91.8(3)
N5 Nd1 N8 C15 -174.3(3)
N2 Nd1 N8 C15 162.3(3)
N13 Nd1 N8 C15 -19.8(3)
N10 Nd1 N8 C15 42.2(3)
N1 Nd1 N8 C15 62.1(4)
N16 Nd1 N8 C15 -83.8(4)
N9 Nd1 N8 C15 106.0(3)
O1 Nd1 N8 C11 76.9(3)
N5 Nd1 N8 C11 -5.6(2)
N2 Nd1 N8 C11 -28.9(3)
N13 Nd1 N8 C11 148.9(3)
N10 Nd1 N8 C11 -149.1(3)
N1 Nd1 N8 C11 -129.2(3)
N16 Nd1 N8 C11 85.0(3)
N9 Nd1 N8 C11 -85.2(3)
O1 Nd1 N9 C20 -114.9(3)
N5 Nd1 N9 C20 -150.1(3)
N2 Nd1 N9 C20 137.5(3)
N13 Nd1 N9 C20 13.8(3)
N10 Nd1 N9 C20 -9.5(3)
N1 Nd1 N9 C20 70.5(3)
N16 Nd1 N9 C20 105.0(3)
N8 Nd1 N9 C20 -84.7(3)
O1 Nd1 N9 C16 72.5(4)
N5 Nd1 N9 C16 37.3(3)
N2 Nd1 N9 C16 -35.1(3)
N13 Nd1 N9 C16 -158.8(3)
N10 Nd1 N9 C16 177.9(3)
N1 Nd1 N9 C16 -102.1(3)
N16 Nd1 N9 C16 -67.6(4)
N8 Nd1 N9 C16 102.7(3)
O1 Nd1 N10 C22 -46.9(4)
N5 Nd1 N10 C22 -138.9(3)
N2 Nd1 N10 C22 134.5(3)
N13 Nd1 N10 C22 13.2(3)
N1 Nd1 N10 C22 92.9(4)
N16 Nd1 N10 C22 40.8(4)
N8 Nd1 N10 C22 -98.9(4)
N9 Nd1 N10 C22 173.3(4)
O1 Nd1 N10 C21 150.6(3)
N5 Nd1 N10 C21 58.6(3)
N2 Nd1 N10 C21 -28.0(3)
N13 Nd1 N10 C21 -149.3(3)
N1 Nd1 N10 C21 -69.5(3)
N16 Nd1 N10 C21 -121.7(3)
N8 Nd1 N10 C21 98.6(3)
N9 Nd1 N10 C21 10.8(3)
C21 N11 N12 C22 -0.6(5)
O1 Nd1 N13 C24 117.9(4)
N5 Nd1 N13 C24 109.3(4)
N2 Nd1 N13 C24 -130.1(4)
N10 Nd1 N13 C24 -12.8(3)
N1 Nd1 N13 C24 -91.4(4)
N16 Nd1 N13 C24 -168.2(4)
N8 Nd1 N13 C24 51.9(4)
N9 Nd1 N13 C24 -35.0(4)
O1 Nd1 N13 C25 -83.1(3)
N5 Nd1 N13 C25 -91.7(3)
N2 Nd1 N13 C25 28.9(3)
N10 Nd1 N13 C25 146.2(3)
N1 Nd1 N13 C25 67.7(3)
N16 Nd1 N13 C25 -9.2(2)
N8 Nd1 N13 C25 -149.1(3)
N9 Nd1 N13 C25 124.0(3)
C24 N14 N15 C25 -0.4(4)
O1 Nd1 N16 C30 -89.4(4)
N5 Nd1 N16 C30 -24.4(4)
N2 Nd1 N16 C30 35.4(3)
N13 Nd1 N16 C30 -175.4(4)
N10 Nd1 N16 C30 155.8(3)
N1 Nd1 N16 C30 102.7(4)
N8 Nd1 N16 C30 -97.4(4)
N9 Nd1 N16 C30 67.7(4)
O1 Nd1 N16 C26 94.1(3)
N5 Nd1 N16 C26 159.0(3)
N2 Nd1 N16 C26 -141.1(3)
N13 Nd1 N16 C26 8.1(3)
N10 Nd1 N16 C26 -20.7(3)
N1 Nd1 N16 C26 -73.8(3)
N8 Nd1 N16 C26 86.1(3)
N9 Nd1 N16 C26 -108.8(3)
C5 N1 C1 C2 -0.3(6)
Nd1 N1 C1 C2 178.0(3)
N1 C1 C2 C3 -2.1(7)
C1 C2 C3 C4 1.7(8)
C2 C3 C4 C5 0.9(8)
C1 N1 C5 C4 3.1(6)
Nd1 N1 C5 C4 -175.3(3)
C1 N1 C5 C6 -175.8(4)
Nd1 N1 C5 C6 5.8(5)
C3 C4 C5 N1 -3.4(7)
C3 C4 C5 C6 175.3(5)
N4 N3 C6 N2 -0.1(5)
N4 N3 C6 C5 -179.0(4)
C7 N2 C6 N3 0.3(5)
Nd1 N2 C6 N3 162.6(3)
C7 N2 C6 C5 179.3(4)
Nd1 N2 C6 C5 -18.4(5)
N1 C5 C6 N3 -173.3(4)
C4 C5 C6 N3 7.9(7)
N1 C5 C6 N2 7.8(6)
C4 C5 C6 N2 -171.0(4)
N3 N4 C7 N2 0.3(5)
N3 N4 C7 C8 178.5(4)
C6 N2 C7 N4 -0.3(5)
Nd1 N2 C7 N4 -158.0(3)
C6 N2 C7 C8 -178.5(4)
Nd1 N2 C7 C8 23.8(6)
N4 C7 C8 C9 133.9(4)
N2 C7 C8 C9 -48.1(5)
N7 N6 C9 N5 -0.5(5)
N7 N6 C9 C8 -179.2(4)
C10 N5 C9 N6 0.5(4)
Nd1 N5 C9 N6 -177.1(3)
C10 N5 C9 C8 179.2(4)
Nd1 N5 C9 C8 1.6(6)
C7 C8 C9 N6 -145.7(4)
C7 C8 C9 N5 35.7(5)
N6 N7 C10 N5 0.1(5)
N6 N7 C10 C11 177.3(3)
C9 N5 C10 N7 -0.4(4)
Nd1 N5 C10 N7 177.7(3)
C9 N5 C10 C11 -177.6(3)
Nd1 N5 C10 C11 0.5(5)
C15 N8 C11 C12 -1.1(6)
Nd1 N8 C11 C12 -170.7(3)
C15 N8 C11 C10 177.5(3)
Nd1 N8 C11 C10 7.9(4)
N7 C10 C11 N8 177.1(4)
N5 C10 C11 N8 -6.0(5)
N7 C10 C11 C12 -4.3(6)
N5 C10 C11 C12 172.6(4)
N8 C11 C12 C13 2.2(7)
C10 C11 C12 C13 -176.4(4)
C11 C12 C13 C14 -1.6(8)
C12 C13 C14 C15 0.1(8)
C11 N8 C15 C14 -0.5(6)
Nd1 N8 C15 C14 168.1(3)
C13 C14 C15 N8 1.0(7)
C20 N9 C16 C17 -1.8(6)
Nd1 N9 C16 C17 171.0(3)
N9 C16 C17 C18 1.2(7)
C16 C17 C18 C19 0.2(7)
C17 C18 C19 C20 -0.8(7)
C16 N9 C20 C19 1.1(6)
Nd1 N9 C20 C19 -172.0(3)
C16 N9 C20 C21 -179.5(3)
Nd1 N9 C20 C21 7.4(4)
C18 C19 C20 N9 0.1(7)
C18 C19 C20 C21 -179.1(4)
N12 N11 C21 N10 0.9(5)
N12 N11 C21 C20 -180.0(4)
C22 N10 C21 N11 -0.8(5)
Nd1 N10 C21 N11 166.5(3)
C22 N10 C21 C20 180.0(4)
Nd1 N10 C21 C20 -12.7(5)
N9 C20 C21 N11 -176.0(4)
C19 C20 C21 N11 3.3(6)
N9 C20 C21 N10 3.1(5)
C19 C20 C21 N10 -177.6(4)
C21 N10 C22 N12 0.4(5)
Nd1 N10 C22 N12 -164.0(3)
C21 N10 C22 C23 178.9(4)
Nd1 N10 C22 C23 14.5(6)
N11 N12 C22 N10 0.1(5)
N11 N12 C22 C23 -178.4(4)
N10 C22 C23 C24 -48.4(5)
N12 C22 C23 C24 129.9(4)
N15 N14 C24 N13 -0.6(5)
N15 N14 C24 C23 177.1(4)
C25 N13 C24 N14 1.3(4)
Nd1 N13 C24 N14 162.7(3)
C25 N13 C24 C23 -176.3(4)
Nd1 N13 C24 C23 -14.9(6)
C22 C23 C24 N14 -129.1(4)
C22 C23 C24 N13 48.3(5)
N14 N15 C25 N13 1.3(4)
N14 N15 C25 C26 -176.1(4)
C24 N13 C25 N15 -1.6(4)
Nd1 N13 C25 N15 -167.0(3)
C24 N13 C25 C26 175.9(3)
Nd1 N13 C25 C26 10.6(5)
C30 N16 C26 C27 -3.7(6)
Nd1 N16 C26 C27 173.0(3)
C30 N16 C26 C25 177.0(4)
Nd1 N16 C26 C25 -6.3(4)
N15 C25 C26 N16 174.7(4)
N13 C25 C26 N16 -2.5(5)
N15 C25 C26 C27 -4.5(6)
N13 C25 C26 C27 178.2(4)
N16 C26 C27 C28 2.2(6)
C25 C26 C27 C28 -178.6(4)
C26 C27 C28 C29 1.0(7)
C27 C28 C29 C30 -2.5(7)
C26 N16 C30 C29 2.1(7)
Nd1 N16 C30 C29 -174.4(4)
C28 C29 C30 N16 0.9(8)
